data_7023038
loop_
_publ_author_name
'Ovsyannikov, A.'
'Ferlay, S.'
'Solovieva, S. E.'
'Antipin, I. S.'
'Konovalov, A. I.'
'Kyritsakas, N.'
'Hosseini, M. W.'

_publ_section_title
;
 Molecular tectonics: p-H-thiacalix[4]arene pyridyl appended positional
 isomers as tectons for the formation of 1D and 2D mercury coordination
 networks.
;
_journal_issue 27
_journal_name_full 'Dalton transactions (Cambridge, England : 2003)'
_journal_page_first 9946
_journal_page_last 9953
_journal_paper_doi 10.1039/c3dt50577d
_journal_volume 42
_journal_year 2013
_chemical_formula_moiety 'C24 H18 Cl2 Hg N2 O2 S2'
_chemical_formula_sum 'C24 H18 Cl2 Hg N2 O2 S2'
_chemical_formula_weight 702.01
_chemical_name_systematic
;

?

;
_space_group_IT_number 68
_symmetry_cell_setting orthorhombic
_symmetry_space_group_name_Hall '-C 2a 2ac'
_symmetry_space_group_name_H-M 'C c c a :2'
_atom_sites_solution_hydrogens geom
_atom_sites_solution_primary direct
_atom_sites_solution_secondary difmap
_audit_creation_method SHELXL-97
_cell_angle_alpha 90.00
_cell_angle_beta 90.00
_cell_angle_gamma 90.00
_cell_formula_units_Z 8
_cell_length_a 14.3514(3)
_cell_length_b 21.4182(3)
_cell_length_c 15.7934(3)
_cell_measurement_reflns_used 9977
_cell_measurement_temperature 173(2)
_cell_measurement_theta_max 30.06
_cell_measurement_theta_min 2.58
_cell_volume 4854.59(15)
_computing_cell_refinement 'Bruker SMART'
_computing_data_collection 'Bruker SMART'
_computing_data_reduction 'Bruker SAINT'
_computing_molecular_graphics 'Bruker SHELXTL'
_computing_publication_material 'Bruker SHELXTL'
_computing_structure_refinement 'SHELXL-97 (Sheldrick, 1997)'
_computing_structure_solution 'SHELXS-97 (Sheldrick, 1990)'
_diffrn_ambient_temperature 173(2)
_diffrn_measured_fraction_theta_full 0.999
_diffrn_measured_fraction_theta_max 0.999
_diffrn_measurement_device_type 'CCD area detector'
_diffrn_measurement_method 'phi and omega scans'
_diffrn_radiation_monochromator graphite
_diffrn_radiation_source 'fine-focus sealed tube'
_diffrn_radiation_type MoK\a
_diffrn_radiation_wavelength 0.71073
_diffrn_reflns_av_R_equivalents 0.0253
_diffrn_reflns_av_sigmaI/netI 0.0128
_diffrn_reflns_limit_h_max 20
_diffrn_reflns_limit_h_min -17
_diffrn_reflns_limit_k_max 30
_diffrn_reflns_limit_k_min -30
_diffrn_reflns_limit_l_max 21
_diffrn_reflns_limit_l_min -22
_diffrn_reflns_number 29956
_diffrn_reflns_theta_full 30.08
_diffrn_reflns_theta_max 30.08
_diffrn_reflns_theta_min 2.14
_exptl_absorpt_coefficient_mu 6.758
_exptl_absorpt_correction_T_max 0.7738
_exptl_absorpt_correction_T_min 0.6139
_exptl_absorpt_correction_type multi-scan
_exptl_absorpt_process_details sadabs
_exptl_crystal_colour colorless
_exptl_crystal_density_diffrn 1.921
_exptl_crystal_density_meas ?
_exptl_crystal_density_method 'not measured'
_exptl_crystal_description prism
_exptl_crystal_F_000 2704
_exptl_crystal_size_max 0.08
_exptl_crystal_size_mid 0.06
_exptl_crystal_size_min 0.04
_refine_diff_density_max 1.034
_refine_diff_density_min -0.502
_refine_diff_density_rms 0.070
_refine_ls_extinction_method none
_refine_ls_goodness_of_fit_ref 1.032
_refine_ls_hydrogen_treatment constr
_refine_ls_matrix_type full
_refine_ls_number_parameters 151
_refine_ls_number_reflns 3579
_refine_ls_number_restraints 0
_refine_ls_restrained_S_all 1.032
_refine_ls_R_factor_all 0.0224
_refine_ls_R_factor_gt 0.0163
_refine_ls_shift/su_max 0.002
_refine_ls_shift/su_mean 0.000
_refine_ls_structure_factor_coef Fsqd
_refine_ls_weighting_details 'calc w=1/[\s^2^(Fo^2^)+(0.0204P)^2^+7.4274P] where P=(Fo^2^+2Fc^2^)/3'
_refine_ls_weighting_scheme calc
_refine_ls_wR_factor_gt 0.0412
_refine_ls_wR_factor_ref 0.0439
_reflns_number_gt 3004
_reflns_number_total 3579
_reflns_threshold_expression >2sigma(I)
_cod_data_source_file c3dt50577d.txt
_cod_data_source_block e2308a
_cod_depositor_comments
;
The following automatic conversions were performed:

'_symmetry_cell_setting' value 'Orthorhombic' changed to
'orthorhombic' according to
/home/saulius/struct/CIF-dictionaries/cif_core.dic dictionary named
'cif_core.dic' version 2.4.2 from 2011-04-26.

Automatic conversion script
Id: cif_fix_values 1891 2012-01-12 08:04:46Z andrius 

The following automatic conversions were performed:

'_exptl_crystal_density_meas' value 'none' was changed to '?' - the
value is perceived as not measured.

Automatic conversion script
Id: cif_fix_values 3008 2015-01-20 13:52:24Z robertas 
;
_cod_original_sg_symbol_Hall '-C 2b 2bc'
_cod_original_sg_symbol_H-M Ccca
_cod_database_code 7023038

loop_
_symmetry_equiv_pos_as_xyz
'x, y, z'
'-x+1/2, -y, z'
'-x, y, -z+1/2'
'x+1/2, -y, -z+1/2'
'x+1/2, y+1/2, z'
'-x+1, -y+1/2, z'
'-x+1/2, y+1/2, -z+1/2'
'x+1, -y+1/2, -z+1/2'
'-x, -y, -z'
'x-1/2, y, -z'
'x, -y, z-1/2'
'-x-1/2, y, z-1/2'
'-x+1/2, -y+1/2, -z'
'x, y+1/2, -z'
'x+1/2, -y+1/2, z-1/2'
'-x, y+1/2, z-1/2'

loop_
_atom_site_label
_atom_site_type_symbol
_atom_site_fract_x
_atom_site_fract_y
_atom_site_fract_z
_atom_site_U_iso_or_equiv
_atom_site_adp_type
_atom_site_occupancy
_atom_site_symmetry_multiplicity
_atom_site_calc_flag
_atom_site_refinement_flags
Hg1 Hg 0.2500 1.0000 1.027925(6) 0.02517(4) Uani 1 2 d S
Cl1 Cl 0.39146(4) 1.03035(2) 1.09556(4) 0.03699(12) Uani 1 1 d .
S1 S 0.0000 0.93481(3) 0.7500 0.02500(13) Uani 1 2 d S
C1 C -0.05898(13) 0.88221(8) 0.81852(11) 0.0209(3) Uani 1 1 d .
C2 C -0.01030(12) 0.84062(8) 0.87010(10) 0.0203(3) Uani 1 1 d .
C3 C -0.05899(13) 0.80104(8) 0.92542(11) 0.0231(3) Uani 1 1 d .
C4 C -0.15580(14) 0.80486(9) 0.92932(12) 0.0285(4) Uani 1 1 d .
H4 H -0.1892 0.7781 0.9664 0.034 Uiso 1 1 calc R
C5 C -0.20347(13) 0.84715(10) 0.87987(13) 0.0298(4) Uani 1 1 d .
H5 H -0.2694 0.8498 0.8837 0.036 Uiso 1 1 calc R
C6 C -0.15576(13) 0.88572(9) 0.82475(12) 0.0266(4) Uani 1 1 d .
H6 H -0.1891 0.9148 0.7909 0.032 Uiso 1 1 calc R
S2 S 0.0000 0.7500 0.99573(4) 0.02930(14) Uani 1 2 d S
O1 O 0.08500(9) 0.83584(6) 0.86450(8) 0.0219(3) Uani 1 1 d .
C7 C 0.13385(13) 0.88123(9) 0.91435(12) 0.0263(4) Uani 1 1 d .
H7A H 0.1240 0.8729 0.9754 0.032 Uiso 1 1 calc R
H7B H 0.1103 0.9236 0.9015 0.032 Uiso 1 1 calc R
C8 C 0.23563(12) 0.87710(9) 0.89347(12) 0.0225(3) Uani 1 1 d .
N1 N 0.29100(11) 0.92138(7) 0.92738(10) 0.0236(3) Uani 1 1 d .
C9 C 0.38266(14) 0.91971(10) 0.91083(14) 0.0319(4) Uani 1 1 d .
H9 H 0.4216 0.9506 0.9355 0.038 Uiso 1 1 calc R
C10 C 0.42283(16) 0.87520(11) 0.85974(16) 0.0408(5) Uani 1 1 d .
H10 H 0.4878 0.8758 0.8481 0.049 Uiso 1 1 calc R
C11 C 0.36566(16) 0.82935(11) 0.82575(16) 0.0395(5) Uani 1 1 d .
H11 H 0.3913 0.7976 0.7908 0.047 Uiso 1 1 calc R
C12 C 0.27162(14) 0.83019(10) 0.84291(14) 0.0296(4) Uani 1 1 d .
H12 H 0.2319 0.7989 0.8203 0.036 Uiso 1 1 calc R

loop_
_atom_site_aniso_label
_atom_site_aniso_U_11
_atom_site_aniso_U_22
_atom_site_aniso_U_33
_atom_site_aniso_U_23
_atom_site_aniso_U_13
_atom_site_aniso_U_12
Hg1 0.01772(5) 0.02494(6) 0.03286(6) 0.000 0.000 -0.00335(4)
Cl1 0.0264(2) 0.0347(3) 0.0499(3) 0.0128(2) -0.0153(2) -0.0109(2)
S1 0.0274(3) 0.0185(3) 0.0291(3) 0.000 0.0030(3) 0.000
C1 0.0200(8) 0.0192(8) 0.0235(8) -0.0041(6) 0.0019(6) -0.0024(6)
C2 0.0199(8) 0.0204(8) 0.0206(7) -0.0060(6) 0.0012(6) -0.0037(6)
C3 0.0267(9) 0.0224(8) 0.0201(8) -0.0041(6) 0.0023(7) -0.0029(7)
C4 0.0262(10) 0.0309(9) 0.0282(9) -0.0050(7) 0.0082(7) -0.0080(8)
C5 0.0163(9) 0.0357(10) 0.0373(11) -0.0128(8) 0.0053(7) -0.0027(8)
C6 0.0233(9) 0.0268(9) 0.0296(9) -0.0076(7) 0.0002(7) 0.0027(7)
S2 0.0398(4) 0.0287(3) 0.0193(3) 0.000 0.000 -0.0017(3)
O1 0.0163(6) 0.0218(6) 0.0276(6) -0.0059(5) -0.0008(5) -0.0026(5)
C7 0.0203(9) 0.0290(9) 0.0296(9) -0.0080(7) -0.0016(7) -0.0038(7)
C8 0.0205(9) 0.0223(8) 0.0246(8) 0.0018(7) -0.0024(6) -0.0016(6)
N1 0.0196(7) 0.0219(7) 0.0293(8) -0.0019(6) -0.0004(6) -0.0032(6)
C9 0.0202(9) 0.0324(10) 0.0432(11) -0.0063(9) 0.0023(8) -0.0058(8)
C10 0.0217(10) 0.0437(13) 0.0570(14) -0.0156(11) 0.0078(9) -0.0028(9)
C11 0.0268(11) 0.0408(12) 0.0507(13) -0.0185(10) 0.0049(9) 0.0005(9)
C12 0.0263(10) 0.0276(9) 0.0350(10) -0.0083(8) -0.0014(8) -0.0018(8)

loop_
_atom_type_symbol
_atom_type_description
_atom_type_scat_dispersion_real
_atom_type_scat_dispersion_imag
_atom_type_scat_source
C C 0.0033 0.0016 'International Tables Vol C Tables 4.2.6.8 and 6.1.1.4'
H H 0.0000 0.0000 'International Tables Vol C Tables 4.2.6.8 and 6.1.1.4'
N N 0.0061 0.0033 'International Tables Vol C Tables 4.2.6.8 and 6.1.1.4'
O O 0.0106 0.0060 'International Tables Vol C Tables 4.2.6.8 and 6.1.1.4'
S S 0.1246 0.1234 'International Tables Vol C Tables 4.2.6.8 and 6.1.1.4'
Cl Cl 0.1484 0.1585 'International Tables Vol C Tables 4.2.6.8 and 6.1.1.4'
Hg Hg -2.3894 9.2266 'International Tables Vol C Tables 4.2.6.8 and 6.1.1.4'

loop_
_geom_angle_atom_site_label_1
_geom_angle_atom_site_label_2
_geom_angle_atom_site_label_3
_geom_angle
_geom_angle_site_symmetry_1
_geom_angle_site_symmetry_3
Cl1 Hg1 Cl1 126.77(3) 2_575 .
Cl1 Hg1 N1 106.28(4) 2_575 2_575
Cl1 Hg1 N1 108.39(4) . 2_575
Cl1 Hg1 N1 108.39(4) 2_575 .
Cl1 Hg1 N1 106.28(4) . .
N1 Hg1 N1 96.65(8) 2_575 .
C1 S1 C1 101.29(11) . 3_556
C6 C1 C2 119.49(17) . .
C6 C1 S1 118.90(15) . .
C2 C1 S1 121.47(14) . .
O1 C2 C1 120.56(16) . .
O1 C2 C3 119.38(16) . .
C1 C2 C3 119.99(17) . .
C4 C3 C2 119.24(18) . .
C4 C3 S2 118.99(15) . .
C2 C3 S2 121.63(14) . .
C5 C4 C3 120.58(18) . .
C5 C4 H4 119.7 . .
C3 C4 H4 119.7 . .
C4 C5 C6 120.28(18) . .
C4 C5 H5 119.9 . .
C6 C5 H5 119.9 . .
C5 C6 C1 120.38(19) . .
C5 C6 H6 119.8 . .
C1 C6 H6 119.8 . .
C3 S2 C3 102.46(12) . 6_465
C2 O1 C7 113.62(13) . .
O1 C7 C8 108.39(15) . .
O1 C7 H7A 110.0 . .
C8 C7 H7A 110.0 . .
O1 C7 H7B 110.0 . .
C8 C7 H7B 110.0 . .
H7A C7 H7B 108.4 . .
N1 C8 C12 121.34(17) . .
N1 C8 C7 116.43(17) . .
C12 C8 C7 122.23(17) . .
C9 N1 C8 118.79(17) . .
C9 N1 Hg1 112.95(12) . .
C8 N1 Hg1 127.95(13) . .
N1 C9 C10 122.94(19) . .
N1 C9 H9 118.5 . .
C10 C9 H9 118.5 . .
C9 C10 C11 118.0(2) . .
C9 C10 H10 121.0 . .
C11 C10 H10 121.0 . .
C12 C11 C10 119.6(2) . .
C12 C11 H11 120.2 . .
C10 C11 H11 120.2 . .
C11 C12 C8 119.29(19) . .
C11 C12 H12 120.4 . .
C8 C12 H12 120.4 . .

loop_
_geom_bond_atom_site_label_1
_geom_bond_atom_site_label_2
_geom_bond_distance
_geom_bond_site_symmetry_2
Hg1 Cl1 2.3843(5) 2_575
Hg1 Cl1 2.3844(5) .
Hg1 N1 2.3881(15) 2_575
Hg1 N1 2.3882(15) .
S1 C1 1.7768(18) .
S1 C1 1.7769(18) 3_556
C1 C6 1.394(3) .
C1 C2 1.395(3) .
C2 O1 1.374(2) .
C2 C3 1.404(2) .
C3 C4 1.393(3) .
C3 S2 1.7733(19) .
C4 C5 1.378(3) .
C4 H4 0.9500 .
C5 C6 1.382(3) .
C5 H5 0.9500 .
C6 H6 0.9500 .
S2 C3 1.7734(19) 6_465
O1 C7 1.434(2) .
C7 C8 1.500(3) .
C7 H7A 0.9900 .
C7 H7B 0.9900 .
C8 N1 1.348(2) .
C8 C12 1.383(3) .
N1 C9 1.342(2) .
C9 C10 1.376(3) .
C9 H9 0.9500 .
C10 C11 1.388(3) .
C10 H10 0.9500 .
C11 C12 1.377(3) .
C11 H11 0.9500 .
C12 H12 0.9500 .
